data_4031550
loop_
_publ_author_name
'Arillo, M.A.'
'Martinez, J.L.'
'Lopez, M.L.'
'Pico, C.'
'Campo, J.'
'Veiga, M.L.'
'Santrich-Badal, A.'

_publ_section_title
;
 Order - disorder transitions and magnetic behaviour in lithium ferrites
 Li0.5+0.5x Fe2.5-1.5x Tix O4 (x=1.28 and 1.50)
;
_journal_name_full 'European Journal of Inorganic Chemistry'
_journal_page_first 2397
_journal_page_last 2405
_journal_volume 2003
_journal_year 2003
_chemical_formula_sum 'Fe0.25 Li1.25 O4 Ti1.5'
_chemical_name_systematic '(Li0.77 Fe0.23) (Li0.48 Fe0.02) Ti1.5 O4'
_space_group_IT_number 212
_symmetry_space_group_name_Hall 'P 4acd 2ab 3'
_symmetry_space_group_name_H-M 'P 43 3 2'
_cell_angle_alpha 90
_cell_angle_beta 90
_cell_angle_gamma 90
_cell_formula_units_Z 8
_cell_length_a 8.3549
_cell_length_b 8.3549
_cell_length_c 8.3549
_cell_volume 583.208
_citation_journal_id_ASTM EJICFO
_cod_data_source_file Arillo_EJICFO_2003_716.cif
_cod_data_source_block Fe0.25Li1.25O4Ti1.5
_cod_original_cell_volume 583.2085
_cod_database_code 4031550

loop_
_symmetry_equiv_pos_as_xyz
x,y,z
-y+3/4,x+1/4,z+3/4
-x+1/2,-y,z+1/2
y+3/4,-x+3/4,z+1/4
x+1/2,-y+1/2,-z
y+1/4,x+3/4,-z+3/4
-x,y+1/2,-z+1/2
-y+1/4,-x+1/4,-z+1/4
z,x,y
-x+3/4,z+1/4,y+3/4
-z+1/2,-x,y+1/2
x+3/4,-z+3/4,y+1/4
z+1/2,-x+1/2,-y
x+1/4,z+3/4,-y+3/4
-z,x+1/2,-y+1/2
-x+1/4,-z+1/4,-y+1/4
y,z,x
y+1/2,-z+1/2,-x
z+1/4,y+3/4,-x+3/4
-y,z+1/2,-x+1/2
-z+1/4,-y+1/4,-x+1/4
-y+1/2,-z,x+1/2
z+3/4,-y+3/4,x+1/4
-z+3/4,y+1/4,x+3/4

loop_
_atom_site_label
_atom_site_type_symbol
_atom_site_fract_x
_atom_site_fract_y
_atom_site_fract_z
_atom_site_occupancy
_atom_site_U_iso_or_equiv
Fe1 Fe+3 -0.0002 -0.0002 -0.0002 0.23 0.0
Fe2 Fe+3 0.625 0.625 0.625 0.04 0.0
Ti1 Ti+4 0.125 0.3629 0.8871 1 0.0
O1 O-2 0.3861 0.3861 0.3861 1 0.0
Li2 Li+1 0.625 0.625 0.625 0.96 0.0
O2 O-2 0.1093 0.1221 0.3874 1 0.0
Li1 Li+1 -0.0002 -0.0002 -0.0002 0.77 0.0
